data_4121746
loop_
_publ_author_name
'Rodriguez, Rodrigo A.'
'Pan, Chung-Mao'
'Yabe, Yuki'
'Kawamata, Yu'
'Eastgate, Martin D.'
'Baran, Phil S.'

_publ_section_title
;
 Palau'chlor: A Practical and Reactive Chlorinating Reagent.
;
_journal_issue 19
_journal_name_full 'Journal of the American Chemical Society'
_journal_page_first 6908
_journal_page_last 6911
_journal_paper_doi 10.1021/ja5031744
_journal_volume 136
_journal_year 2014
_chemical_formula_moiety 'C10 H13 Cl2 N O'
_chemical_formula_sum 'C10 H13 Cl2 N O'
_chemical_formula_weight 234.11
_chemical_name_systematic
; 
 ? 
;
_space_group_IT_number 7
_symmetry_cell_setting monoclinic
_symmetry_space_group_name_Hall 'P -2yc'
_symmetry_space_group_name_H-M 'P 1 c 1'
_atom_sites_solution_hydrogens geom
_atom_sites_solution_primary direct
_atom_sites_solution_secondary difmap
_audit_creation_method SHELXL-97
_cell_angle_alpha 90.00
_cell_angle_beta 104.097(3)
_cell_angle_gamma 90.00
_cell_formula_units_Z 4
_cell_length_a 9.4966(7)
_cell_length_b 10.2364(9)
_cell_length_c 12.0587(11)
_cell_measurement_reflns_used 5603
_cell_measurement_temperature 100(2)
_cell_measurement_theta_max 27.09
_cell_measurement_theta_min 2.64
_cell_volume 1136.94(17)
_computing_cell_refinement 'Bruker SAINT'
_computing_data_collection 'Bruker APEX2'
_computing_data_reduction 'Bruker SAINT'
_computing_molecular_graphics 'Bruker SHELXTL'
_computing_publication_material 'Bruker SHELXTL'
_computing_structure_refinement 'SHELXL-97 (Sheldrick, 2008)'
_computing_structure_solution 'SHELXS-97 (Sheldrick, 2008)'
_diffrn_ambient_temperature 100(2)
_diffrn_measured_fraction_theta_full 0.999
_diffrn_measured_fraction_theta_max 0.978
_diffrn_measurement_device_type 'Bruker APEX-I CCD'
_diffrn_measurement_method '\f and \w scans'
_diffrn_radiation_monochromator graphite
_diffrn_radiation_source 'fine-focus sealed tube'
_diffrn_radiation_type MoK\a
_diffrn_radiation_wavelength 0.71073
_diffrn_reflns_av_R_equivalents 0.0347
_diffrn_reflns_av_sigmaI/netI 0.0477
_diffrn_reflns_limit_h_max 12
_diffrn_reflns_limit_h_min -10
_diffrn_reflns_limit_k_max 13
_diffrn_reflns_limit_k_min -13
_diffrn_reflns_limit_l_max 14
_diffrn_reflns_limit_l_min -15
_diffrn_reflns_number 10828
_diffrn_reflns_theta_full 25.00
_diffrn_reflns_theta_max 27.21
_diffrn_reflns_theta_min 2.64
_exptl_absorpt_coefficient_mu 0.539
_exptl_absorpt_correction_T_max 0.8999
_exptl_absorpt_correction_T_min 0.8551
_exptl_absorpt_correction_type multi-scan
_exptl_absorpt_process_details SADABS
_exptl_crystal_colour colourless
_exptl_crystal_density_diffrn 1.368
_exptl_crystal_density_method 'not measured'
_exptl_crystal_description BLOCK
_exptl_crystal_F_000 488
_exptl_crystal_size_max 0.30
_exptl_crystal_size_mid 0.25
_exptl_crystal_size_min 0.20
_refine_diff_density_max 0.283
_refine_diff_density_min -0.211
_refine_diff_density_rms 0.050
_refine_ls_abs_structure_details 'Flack H D (1983), Acta Cryst. A39, 876-881'
_refine_ls_abs_structure_Flack -0.01(4)
_refine_ls_extinction_method none
_refine_ls_goodness_of_fit_ref 1.037
_refine_ls_hydrogen_treatment constr
_refine_ls_matrix_type full
_refine_ls_number_parameters 261
_refine_ls_number_reflns 4484
_refine_ls_number_restraints 2
_refine_ls_restrained_S_all 1.037
_refine_ls_R_factor_all 0.0393
_refine_ls_R_factor_gt 0.0330
_refine_ls_shift/su_max 0.014
_refine_ls_shift/su_mean 0.000
_refine_ls_structure_factor_coef Fsqd
_refine_ls_weighting_details 'calc w=1/[\s^2^(Fo^2^)+(0.0274P)^2^+0.1481P] where P=(Fo^2^+2Fc^2^)/3'
_refine_ls_weighting_scheme calc
_refine_ls_wR_factor_gt 0.0672
_refine_ls_wR_factor_ref 0.0705
_reflns_number_gt 4082
_reflns_number_total 4484
_reflns_threshold_expression >2sigma(I)
_cod_data_source_file ja5031744_si_013.cif
_cod_data_source_block baran387
_cod_depositor_comments
;
The following automatic conversions were performed:

'_symmetry_cell_setting' value 'Monoclinic' changed to 'monoclinic'
according to
/usr/data/users/saulius/crontab/automatic-downloads/rss-feeds/ACS/lib/dictionaries/cif_core.dic
dictionary named 'cif_core.dic' version 2.4.2 from
2011-04-26.

'_exptl_absorpt_correction_type' value 'MULTI-SCAN'
changed to 'multi-scan' according to
/usr/data/users/saulius/crontab/automatic-downloads/rss-feeds/ACS/lib/dictionaries/cif_core.dic
dictionary named 'cif_core.dic' version 2.4.2 from
2011-04-26.

'_refine_ls_hydrogen_treatment' value 'CONSTR' changed
to 'constr' according to
/usr/data/users/saulius/crontab/automatic-downloads/rss-feeds/ACS/lib/dictionaries/cif_core.dic
dictionary named 'cif_core.dic' version 2.4.2 from 2011-04-26.

Automatic conversion script
Id: cif_fix_values 2281 2013-09-26 08:29:07Z andrius 

 Adding full bibliography for 4121744--4121757.cif.
;
_cod_original_sg_symbol_H-M Pc
_cod_database_code 4121746

loop_
_symmetry_equiv_pos_as_xyz
'x, y, z'
'x, -y, z+1/2'

loop_
_atom_site_label
_atom_site_type_symbol
_atom_site_fract_x
_atom_site_fract_y
_atom_site_fract_z
_atom_site_U_iso_or_equiv
_atom_site_adp_type
_atom_site_occupancy
_atom_site_symmetry_multiplicity
_atom_site_calc_flag
_atom_site_refinement_flags
Cl1 Cl 0.46150(7) 0.89261(7) -0.01780(6) 0.03513(17) Uani 1 1 d .
Cl2 Cl 0.40632(6) 0.77518(6) 0.40009(5) 0.02644(14) Uani 1 1 d .
O1 O 0.5423(2) 0.51301(17) 0.39929(15) 0.0295(4) Uani 1 1 d .
N1 N 0.4269(2) 0.8437(2) 0.19204(17) 0.0206(4) Uani 1 1 d .
C1 C 0.3560(3) 0.9702(2) 0.1973(2) 0.0271(6) Uani 1 1 d .
H1A H 0.2905 0.9635 0.2486 0.041 Uiso 1 1 calc R
H1B H 0.3003 0.9948 0.1206 0.041 Uiso 1 1 calc R
H1C H 0.4299 1.0369 0.2264 0.041 Uiso 1 1 calc R
C2 C 0.4787(3) 0.7993(2) 0.1023(2) 0.0219(5) Uani 1 1 d .
C3 C 0.5398(3) 0.6795(2) 0.1271(2) 0.0200(5) Uani 1 1 d .
H3 H 0.5827 0.6276 0.0788 0.024 Uiso 1 1 calc R
C4 C 0.5274(2) 0.6460(2) 0.23937(19) 0.0176(5) Uani 1 1 d .
C5 C 0.4565(2) 0.7503(2) 0.2749(2) 0.0178(5) Uani 1 1 d .
C6 C 0.5799(3) 0.5299(2) 0.31008(19) 0.0185(5) Uani 1 1 d .
C7 C 0.6807(3) 0.4302(2) 0.2729(2) 0.0190(5) Uani 1 1 d .
C8 C 0.7340(3) 0.3347(3) 0.3716(2) 0.0342(7) Uani 1 1 d .
H8A H 0.8003 0.2712 0.3505 0.051 Uiso 1 1 calc R
H8B H 0.6508 0.2886 0.3879 0.051 Uiso 1 1 calc R
H8C H 0.7851 0.3829 0.4398 0.051 Uiso 1 1 calc R
C9 C 0.5938(3) 0.3548(2) 0.1688(2) 0.0282(6) Uani 1 1 d .
H9A H 0.6551 0.2864 0.1482 0.042 Uiso 1 1 calc R
H9B H 0.5623 0.4149 0.1043 0.042 Uiso 1 1 calc R
H9C H 0.5086 0.3148 0.1873 0.042 Uiso 1 1 calc R
C10 C 0.8123(3) 0.4971(3) 0.2459(3) 0.0334(7) Uani 1 1 d .
H10A H 0.8746 0.4313 0.2229 0.050 Uiso 1 1 calc R
H10B H 0.8672 0.5432 0.3140 0.050 Uiso 1 1 calc R
H10C H 0.7795 0.5597 0.1834 0.050 Uiso 1 1 calc R
Cl1' Cl 1.19870(7) 0.32288(6) 0.21178(5) 0.03169(16) Uani 1 1 d .
Cl2' Cl 1.09482(6) 0.31430(6) 0.62732(5) 0.02705(15) Uani 1 1 d .
O1' O 0.98498(19) 0.03981(17) 0.60050(14) 0.0285(4) Uani 1 1 d .
N1' N 1.1544(2) 0.33003(17) 0.4236(2) 0.0196(4) Uani 1 1 d .
C1' C 1.2150(3) 0.4614(2) 0.4461(2) 0.0305(6) Uani 1 1 d .
H1'A H 1.2643 0.4694 0.5272 0.046 Uiso 1 1 calc R
H1'B H 1.1366 0.5258 0.4265 0.046 Uiso 1 1 calc R
H1'C H 1.2848 0.4769 0.3996 0.046 Uiso 1 1 calc R
C2' C 1.1379(2) 0.2601(2) 0.3236(2) 0.0200(5) Uani 1 1 d .
C3' C 1.0737(2) 0.1435(2) 0.3317(2) 0.0191(5) Uani 1 1 d .
H3' H 1.0501 0.0785 0.2739 0.023 Uiso 1 1 calc R
C4' C 1.0483(2) 0.1367(2) 0.4439(2) 0.0173(5) Uani 1 1 d .
C5' C 1.1003(2) 0.2539(2) 0.4968(2) 0.0197(5) Uani 1 1 d .
C6' C 0.9790(2) 0.0338(2) 0.4978(2) 0.0183(5) Uani 1 1 d .
C7' C 0.9025(2) -0.0824(2) 0.42747(19) 0.0201(5) Uani 1 1 d .
C8' C 1.0171(3) -0.1664(2) 0.3916(2) 0.0281(6) Uani 1 1 d .
H8'A H 1.0912 -0.1928 0.4596 0.042 Uiso 1 1 calc R
H8'B H 1.0627 -0.1158 0.3407 0.042 Uiso 1 1 calc R
H8'C H 0.9709 -0.2443 0.3513 0.042 Uiso 1 1 calc R
C9' C 0.8268(3) -0.1644(3) 0.5025(2) 0.0276(6) Uani 1 1 d .
H9'A H 0.8989 -0.1953 0.5700 0.041 Uiso 1 1 calc R
H9'B H 0.7789 -0.2396 0.4586 0.041 Uiso 1 1 calc R
H9'C H 0.7542 -0.1108 0.5267 0.041 Uiso 1 1 calc R
C10' C 0.7869(3) -0.0364(3) 0.3216(2) 0.0264(6) Uani 1 1 d .
H10D H 0.7137 0.0163 0.3460 0.040 Uiso 1 1 calc R
H10E H 0.7401 -0.1126 0.2788 0.040 Uiso 1 1 calc R
H10F H 0.8332 0.0162 0.2726 0.040 Uiso 1 1 calc R

loop_
_atom_site_aniso_label
_atom_site_aniso_U_11
_atom_site_aniso_U_22
_atom_site_aniso_U_33
_atom_site_aniso_U_23
_atom_site_aniso_U_13
_atom_site_aniso_U_12
Cl1 0.0428(4) 0.0295(4) 0.0318(4) 0.0156(3) 0.0065(3) 0.0046(3)
Cl2 0.0323(3) 0.0229(3) 0.0259(3) -0.0042(3) 0.0105(3) 0.0067(3)
O1 0.0457(11) 0.0191(9) 0.0279(10) 0.0032(8) 0.0172(8) 0.0080(8)
N1 0.0207(11) 0.0131(9) 0.0263(11) -0.0007(8) 0.0028(8) 0.0021(8)
C1 0.0276(14) 0.0169(12) 0.0340(15) 0.0003(11) 0.0020(11) 0.0085(10)
C2 0.0237(13) 0.0200(13) 0.0205(13) 0.0041(10) 0.0027(10) -0.0012(10)
C3 0.0247(13) 0.0169(12) 0.0193(12) 0.0007(10) 0.0068(10) -0.0004(10)
C4 0.0173(12) 0.0166(12) 0.0183(12) -0.0002(9) 0.0030(9) 0.0006(9)
C5 0.0156(12) 0.0183(12) 0.0195(12) -0.0011(10) 0.0046(9) -0.0007(9)
C6 0.0222(13) 0.0165(11) 0.0168(11) 0.0000(9) 0.0046(9) -0.0009(9)
C7 0.0224(12) 0.0168(12) 0.0185(12) 0.0012(9) 0.0064(9) 0.0042(10)
C8 0.0458(18) 0.0257(15) 0.0317(15) 0.0072(12) 0.0109(13) 0.0195(13)
C9 0.0317(15) 0.0203(13) 0.0343(15) -0.0071(11) 0.0113(12) 0.0041(11)
C10 0.0239(15) 0.0287(15) 0.0494(18) 0.0019(13) 0.0123(13) 0.0039(12)
Cl1' 0.0358(4) 0.0309(3) 0.0323(4) 0.0071(3) 0.0161(3) -0.0060(3)
Cl2' 0.0329(3) 0.0239(3) 0.0236(3) -0.0076(3) 0.0054(2) -0.0006(3)
O1' 0.0420(11) 0.0253(10) 0.0186(9) -0.0010(7) 0.0083(8) -0.0072(8)
N1' 0.0186(10) 0.0117(9) 0.0282(10) 0.0015(9) 0.0055(8) -0.0020(8)
C1' 0.0330(15) 0.0130(12) 0.0421(16) 0.0006(12) 0.0027(12) -0.0035(11)
C2' 0.0196(13) 0.0185(12) 0.0233(13) 0.0023(10) 0.0082(10) 0.0010(10)
C3' 0.0222(13) 0.0158(11) 0.0197(12) -0.0007(10) 0.0056(10) 0.0015(10)
C4' 0.0156(12) 0.0155(11) 0.0210(12) 0.0011(9) 0.0049(9) 0.0007(9)
C5' 0.0194(13) 0.0164(12) 0.0223(13) 0.0003(10) 0.0030(10) 0.0017(10)
C6' 0.0146(12) 0.0190(12) 0.0209(12) 0.0013(10) 0.0036(9) 0.0043(9)
C7' 0.0231(14) 0.0172(12) 0.0210(13) 0.0005(10) 0.0074(10) -0.0021(10)
C8' 0.0361(15) 0.0167(13) 0.0336(15) -0.0019(11) 0.0125(12) -0.0010(11)
C9' 0.0282(14) 0.0258(14) 0.0295(15) 0.0014(11) 0.0082(11) -0.0069(11)
C10' 0.0237(14) 0.0276(14) 0.0264(13) -0.0010(11) 0.0030(11) -0.0050(11)

loop_
_atom_type_symbol
_atom_type_description
_atom_type_scat_dispersion_real
_atom_type_scat_dispersion_imag
_atom_type_scat_source
C C 0.0033 0.0016 'International Tables Vol C Tables 4.2.6.8 and 6.1.1.4'
H H 0.0000 0.0000 'International Tables Vol C Tables 4.2.6.8 and 6.1.1.4'
N N 0.0061 0.0033 'International Tables Vol C Tables 4.2.6.8 and 6.1.1.4'
O O 0.0106 0.0060 'International Tables Vol C Tables 4.2.6.8 and 6.1.1.4'
Cl Cl 0.1484 0.1585 'International Tables Vol C Tables 4.2.6.8 and 6.1.1.4'

loop_
_geom_angle_atom_site_label_1
_geom_angle_atom_site_label_2
_geom_angle_atom_site_label_3
_geom_angle
C5 N1 C2 107.3(2)
C5 N1 C1 127.0(2)
C2 N1 C1 125.7(2)
N1 C1 H1A 109.5
N1 C1 H1B 109.5
H1A C1 H1B 109.5
N1 C1 H1C 109.5
H1A C1 H1C 109.5
H1B C1 H1C 109.5
C3 C2 N1 110.0(2)
C3 C2 Cl1 129.7(2)
N1 C2 Cl1 120.35(18)
C2 C3 C4 107.2(2)
C2 C3 H3 126.4
C4 C3 H3 126.4
C5 C4 C3 105.5(2)
C5 C4 C6 124.2(2)
C3 C4 C6 130.2(2)
N1 C5 C4 110.0(2)
N1 C5 Cl2 119.44(18)
C4 C5 Cl2 130.54(19)
O1 C6 C4 119.4(2)
O1 C6 C7 119.8(2)
C4 C6 C7 120.8(2)
C8 C7 C10 108.7(2)
C8 C7 C9 109.0(2)
C10 C7 C9 110.9(2)
C8 C7 C6 108.0(2)
C10 C7 C6 111.3(2)
C9 C7 C6 108.91(19)
C7 C8 H8A 109.5
C7 C8 H8B 109.5
H8A C8 H8B 109.5
C7 C8 H8C 109.5
H8A C8 H8C 109.5
H8B C8 H8C 109.5
C7 C9 H9A 109.5
C7 C9 H9B 109.5
H9A C9 H9B 109.5
C7 C9 H9C 109.5
H9A C9 H9C 109.5
H9B C9 H9C 109.5
C7 C10 H10A 109.5
C7 C10 H10B 109.5
H10A C10 H10B 109.5
C7 C10 H10C 109.5
H10A C10 H10C 109.5
H10B C10 H10C 109.5
C5' N1' C2' 106.73(19)
C5' N1' C1' 126.6(2)
C2' N1' C1' 126.6(2)
N1' C1' H1'A 109.5
N1' C1' H1'B 109.5
H1'A C1' H1'B 109.5
N1' C1' H1'C 109.5
H1'A C1' H1'C 109.5
H1'B C1' H1'C 109.5
C3' C2' N1' 110.6(2)
C3' C2' Cl1' 129.0(2)
N1' C2' Cl1' 120.31(18)
C2' C3' C4' 107.0(2)
C2' C3' H3' 126.5
C4' C3' H3' 126.5
C5' C4' C3' 105.5(2)
C5' C4' C6' 124.1(2)
C3' C4' C6' 130.3(2)
N1' C5' C4' 110.1(2)
N1' C5' Cl2' 119.35(18)
C4' C5' Cl2' 130.4(2)
O1' C6' C4' 119.5(2)
O1' C6' C7' 119.7(2)
C4' C6' C7' 120.8(2)
C8' C7' C9' 109.1(2)
C8' C7' C6' 108.54(19)
C9' C7' C6' 108.93(19)
C8' C7' C10' 110.5(2)
C9' C7' C10' 108.28(19)
C6' C7' C10' 111.51(19)
C7' C8' H8'A 109.5
C7' C8' H8'B 109.5
H8'A C8' H8'B 109.5
C7' C8' H8'C 109.5
H8'A C8' H8'C 109.5
H8'B C8' H8'C 109.5
C7' C9' H9'A 109.5
C7' C9' H9'B 109.5
H9'A C9' H9'B 109.5
C7' C9' H9'C 109.5
H9'A C9' H9'C 109.5
H9'B C9' H9'C 109.5
C7' C10' H10D 109.5
C7' C10' H10E 109.5
H10D C10' H10E 109.5
C7' C10' H10F 109.5
H10D C10' H10F 109.5
H10E C10' H10F 109.5

loop_
_geom_bond_atom_site_label_1
_geom_bond_atom_site_label_2
_geom_bond_distance
Cl1 C2 1.710(2)
Cl2 C5 1.709(2)
O1 C6 1.226(3)
N1 C5 1.362(3)
N1 C2 1.370(3)
N1 C1 1.469(3)
C1 H1A 0.9800
C1 H1B 0.9800
C1 H1C 0.9800
C2 C3 1.359(3)
C3 C4 1.429(3)
C3 H3 0.9500
C4 C5 1.385(3)
C4 C6 1.477(3)
C6 C7 1.539(3)
C7 C8 1.529(3)
C7 C10 1.528(4)
C7 C9 1.532(3)
C8 H8A 0.9800
C8 H8B 0.9800
C8 H8C 0.9800
C9 H9A 0.9800
C9 H9B 0.9800
C9 H9C 0.9800
C10 H10A 0.9800
C10 H10B 0.9800
C10 H10C 0.9800
Cl1' C2' 1.716(2)
Cl2' C5' 1.704(3)
O1' C6' 1.227(3)
N1' C5' 1.368(3)
N1' C2' 1.378(3)
N1' C1' 1.461(3)
C1' H1'A 0.9800
C1' H1'B 0.9800
C1' H1'C 0.9800
C2' C3' 1.354(3)
C3' C4' 1.434(3)
C3' H3' 0.9500
C4' C5' 1.391(3)
C4' C6' 1.474(3)
C6' C7' 1.537(3)
C7' C8' 1.530(4)
C7' C9' 1.536(3)
C7' C10' 1.541(3)
C8' H8'A 0.9800
C8' H8'B 0.9800
C8' H8'C 0.9800
C9' H9'A 0.9800
C9' H9'B 0.9800
C9' H9'C 0.9800
C10' H10D 0.9800
C10' H10E 0.9800
C10' H10F 0.9800

loop_
_geom_torsion_atom_site_label_1
_geom_torsion_atom_site_label_2
_geom_torsion_atom_site_label_3
_geom_torsion_atom_site_label_4
_geom_torsion
C5 N1 C2 C3 0.2(3)
C1 N1 C2 C3 178.9(2)
C5 N1 C2 Cl1 -179.60(17)
C1 N1 C2 Cl1 -0.9(3)
N1 C2 C3 C4 -0.5(3)
Cl1 C2 C3 C4 179.26(19)
C2 C3 C4 C5 0.6(3)
C2 C3 C4 C6 -177.5(2)
C2 N1 C5 C4 0.2(3)
C1 N1 C5 C4 -178.5(2)
C2 N1 C5 Cl2 179.76(16)
C1 N1 C5 Cl2 1.1(3)
C3 C4 C5 N1 -0.5(3)
C6 C4 C5 N1 177.8(2)
C3 C4 C5 Cl2 179.98(18)
C6 C4 C5 Cl2 -1.7(4)
C5 C4 C6 O1 10.9(4)
C3 C4 C6 O1 -171.2(2)
C5 C4 C6 C7 -169.2(2)
C3 C4 C6 C7 8.7(4)
O1 C6 C7 C8 -8.8(3)
C4 C6 C7 C8 171.3(2)
O1 C6 C7 C10 -128.0(2)
C4 C6 C7 C10 52.1(3)
O1 C6 C7 C9 109.4(2)
C4 C6 C7 C9 -70.5(3)
C5' N1' C2' C3' 0.7(3)
C1' N1' C2' C3' -178.0(2)
C5' N1' C2' Cl1' -178.15(16)
C1' N1' C2' Cl1' 3.1(3)
N1' C2' C3' C4' -0.6(3)
Cl1' C2' C3' C4' 178.16(18)
C2' C3' C4' C5' 0.2(3)
C2' C3' C4' C6' 178.5(2)
C2' N1' C5' C4' -0.6(3)
C1' N1' C5' C4' 178.2(2)
C2' N1' C5' Cl2' -176.58(16)
C1' N1' C5' Cl2' 2.1(3)
C3' C4' C5' N1' 0.2(3)
C6' C4' C5' N1' -178.2(2)
C3' C4' C5' Cl2' 175.66(18)
C6' C4' C5' Cl2' -2.8(4)
C5' C4' C6' O1' -11.4(3)
C3' C4' C6' O1' 170.5(2)
C5' C4' C6' C7' 170.0(2)
C3' C4' C6' C7' -8.0(4)
O1' C6' C7' C8' -111.0(2)
C4' C6' C7' C8' 67.6(3)
O1' C6' C7' C9' 7.7(3)
C4' C6' C7' C9' -173.8(2)
O1' C6' C7' C10' 127.1(2)
C4' C6' C7' C10' -54.3(3)
